data_2207531
loop_
_publ_author_name
'Hartung, Jens'
'Daniel, Kristina'
'Schmidt, Philipp'
'Laug, Stefanie'
'Svoboda, Ingrid'
'Fuess, Hartmut'

_publ_section_title
;
A polymorph of 1,2-bis[4-(4-chlorophenyl)-1,3-thiazol-2-yl]disulfane
;
_journal_coeditor_code FL6195
_journal_issue 12
_journal_name_full 'Acta Crystallographica, Section E'
_journal_page_first o3971
_journal_page_last o3973
_journal_paper_doi 10.1107/S1600536805034859
_journal_volume 61
_journal_year 2005
_chemical_formula_iupac 'C18 H10 Cl2 N2 S4'
_chemical_formula_moiety 'C18 H10 Cl2 N2 S4'
_chemical_formula_sum 'C18 H10 Cl2 N2 S4'
_chemical_formula_weight 453.44
_chemical_melting_point 430
_chemical_name_systematic
;
1,2-bis[4-(p-chlorophenyl)-1,3-thiazol-2-yl]disulfane
;
_space_group_IT_number 15
_symmetry_cell_setting monoclinic
_symmetry_space_group_name_Hall '-C 2yc'
_symmetry_space_group_name_H-M 'C 1 2/c 1'
_atom_sites_solution_hydrogens geom
_atom_sites_solution_primary direct
_atom_sites_solution_secondary difmap
_audit_creation_method SHELXL97
_cell_angle_alpha 90.00
_cell_angle_beta 91.530(10)
_cell_angle_gamma 90.00
_cell_formula_units_Z 16
_cell_length_a 20.293(3)
_cell_length_b 9.999(3)
_cell_length_c 37.594(3)
_cell_measurement_reflns_used 25
_cell_measurement_temperature 299(2)
_cell_measurement_theta_max 12.27
_cell_measurement_theta_min 4.33
_cell_volume 7625(3)
_computing_cell_refinement 'CAD-4 Diffractometer Control Software'
_computing_data_collection
;
CAD-4 Diffractometer Control Software (Enraf--Nonius, 1993)
;
_computing_data_reduction 'CAD-4 Diffractometer Control Software'
_computing_molecular_graphics
;
PLATON (Spek, 2003) and ORTEP-3 (Farrugia, 1997)
;
_computing_publication_material SHELXL97
_computing_structure_refinement 'SHELXL97 (Sheldrick, 1997)'
_computing_structure_solution 'SHELXS97 (Sheldrick, 1997)'
_diffrn_ambient_temperature 299(2)
_diffrn_measured_fraction_theta_full 0.998
_diffrn_measured_fraction_theta_max 0.998
_diffrn_measurement_device_type 'Enraf--Nonius CAD-4'
_diffrn_measurement_method \w/2\q
_diffrn_radiation_monochromator graphite
_diffrn_radiation_source 'fine-focus sealed tube'
_diffrn_radiation_type MoK\a
_diffrn_radiation_wavelength 0.71073
_diffrn_reflns_av_R_equivalents 0.0483
_diffrn_reflns_av_sigmaI/netI 0.0634
_diffrn_reflns_limit_h_max 6
_diffrn_reflns_limit_h_min -22
_diffrn_reflns_limit_k_max 0
_diffrn_reflns_limit_k_min -10
_diffrn_reflns_limit_l_max 41
_diffrn_reflns_limit_l_min -41
_diffrn_reflns_number 7300
_diffrn_reflns_theta_full 22.98
_diffrn_reflns_theta_max 22.98
_diffrn_reflns_theta_min 1.08
_diffrn_standards_decay_% 3.1
_diffrn_standards_interval_time 120
_diffrn_standards_number 3
_exptl_absorpt_coefficient_mu 0.784
_exptl_absorpt_correction_T_max 0.9653
_exptl_absorpt_correction_T_min 0.6959
_exptl_absorpt_correction_type psi-scan
_exptl_absorpt_process_details '(North <i>et al.</i>,  1968)'
_exptl_crystal_colour colourless
_exptl_crystal_density_diffrn 1.580
_exptl_crystal_density_method 'not measured'
_exptl_crystal_description Needle
_exptl_crystal_F_000 3680
_exptl_crystal_size_max 0.55
_exptl_crystal_size_mid 0.22
_exptl_crystal_size_min 0.05
_refine_diff_density_max 0.334
_refine_diff_density_min -0.267
_refine_ls_extinction_method none
_refine_ls_goodness_of_fit_ref 0.993
_refine_ls_hydrogen_treatment constr
_refine_ls_matrix_type full
_refine_ls_number_parameters 469
_refine_ls_number_reflns 5282
_refine_ls_number_restraints 0
_refine_ls_restrained_S_all 0.993
_refine_ls_R_factor_all 0.1098
_refine_ls_R_factor_gt 0.0394
_refine_ls_shift/su_max 0.005
_refine_ls_shift/su_mean 0.001
_refine_ls_structure_factor_coef Fsqd
_refine_ls_weighting_details 'calc w = 1/[\s^2^(Fo^2^)+(0.057P)^2^+7.2189P] where P=(Fo^2^+2Fc^2^)/3'
_refine_ls_weighting_scheme calc
_refine_ls_wR_factor_gt 0.0943
_refine_ls_wR_factor_ref 0.1226
_reflns_number_gt 3152
_reflns_number_total 5282
_reflns_threshold_expression I>2\s(I)
_cod_data_source_file fl6195.cif
_cod_depositor_comments
;
The following automatic conversions were performed:
'_symmetry_cell_setting' value 'Monoclinic' changed to 'monoclinic'
according to '/home/saulius/struct/CIF-dictionaries/cif_core.dic'
dictionary named 'cif_core.dic' version 2.4.1 from 2010-06-29.

Automatic conversion script
Id: cif_fix_enum 1527 2010-12-29 10:47:43Z saulius 
;
_cod_original_sg_symbol_H-M 'C 2/c'
_cod_database_code 2207531

loop_
_symmetry_equiv_pos_as_xyz
'x, y, z'
'-x, y, -z+1/2'
'x+1/2, y+1/2, z'
'-x+1/2, y+1/2, -z+1/2'
'-x, -y, -z'
'x, -y, z-1/2'
'-x+1/2, -y+1/2, -z'
'x+1/2, -y+1/2, z-1/2'

loop_
_atom_site_label
_atom_site_fract_x
_atom_site_fract_y
_atom_site_fract_z
_atom_site_U_iso_or_equiv
_atom_site_adp_type
_atom_site_calc_flag
_atom_site_refinement_flags
_atom_site_occupancy
_atom_site_type_symbol
C2 0.23621(19) 0.5095(4) 0.30600(10) 0.0481(11) Uani d . 1 C
C4 0.21253(19) 0.3816(5) 0.35206(10) 0.0466(11) Uani d . 1 C
C5 0.2634(2) 0.3099(5) 0.33867(11) 0.0593(12) Uani d . 1 C
H5 0.2791 0.2300 0.3483 0.071 Uiso calc R 1 H
C6 0.1762(2) 0.3493(4) 0.38414(11) 0.0498(11) Uani d . 1 C
C7 0.13737(19) 0.4463(5) 0.40022(11) 0.0537(12) Uani d . 1 C
H7 0.1346 0.5318 0.3906 0.064 Uiso calc R 1 H
C8 0.1031(2) 0.4156(5) 0.43042(12) 0.0608(13) Uani d . 1 C
H8 0.0767 0.4799 0.4408 0.073 Uiso calc R 1 H
C9 0.1080(2) 0.2909(6) 0.44494(12) 0.0641(13) Uani d . 1 C
C10 0.1471(3) 0.1945(5) 0.43014(13) 0.0749(15) Uani d . 1 C
H10 0.1507 0.1100 0.4404 0.090 Uiso calc R 1 H
C11 0.1810(2) 0.2255(5) 0.39995(13) 0.0666(13) Uani d . 1 C
H11 0.2078 0.1609 0.3900 0.080 Uiso calc R 1 H
C12 0.27528(19) 0.5296(4) 0.21004(11) 0.0499(11) Uani d . 1 C
C14 0.2774(2) 0.4309(4) 0.15766(12) 0.0494(11) Uani d . 1 C
C15 0.2116(2) 0.4252(5) 0.16358(12) 0.0587(12) Uani d . 1 C
H15 0.1808 0.3872 0.1478 0.070 Uiso calc R 1 H
C16 0.3120(2) 0.3813(4) 0.12632(11) 0.0484(11) Uani d . 1 C
C17 0.2796(2) 0.3591(5) 0.09377(12) 0.0634(13) Uani d . 1 C
H17 0.2342 0.3703 0.0919 0.076 Uiso calc R 1 H
C18 0.3137(3) 0.3206(5) 0.06418(13) 0.0697(14) Uani d . 1 C
H18 0.2915 0.3044 0.0427 0.084 Uiso calc R 1 H
C19 0.3805(3) 0.3066(5) 0.06697(13) 0.0653(13) Uani d . 1 C
C20 0.4139(2) 0.3235(5) 0.09880(13) 0.0646(13) Uani d . 1 C
H20 0.4592 0.3096 0.1004 0.078 Uiso calc R 1 H
C21 0.3799(2) 0.3612(5) 0.12842(12) 0.0563(12) Uani d . 1 C
H21 0.4026 0.3734 0.1500 0.068 Uiso calc R 1 H
C22 -0.0157(2) -0.2194(5) 0.29745(12) 0.0630(13) Uani d . 1 C
C24 -0.0281(2) -0.3492(5) 0.34423(12) 0.0531(12) Uani d . 1 C
C25 0.0279(2) -0.4031(5) 0.33132(12) 0.0660(14) Uani d . 1 C
H25 0.0503 -0.4750 0.3416 0.079 Uiso calc R 1 H
C26 -0.0619(2) -0.3890(5) 0.37662(11) 0.0543(12) Uani d . 1 C
C27 -0.0532(2) -0.5141(5) 0.39174(14) 0.0669(14) Uani d . 1 C
H27 -0.0254 -0.5754 0.3812 0.080 Uiso calc R 1 H
C28 -0.0853(3) -0.5490(6) 0.42218(14) 0.0758(15) Uani d . 1 C
H28 -0.0793 -0.6338 0.4319 0.091 Uiso calc R 1 H
C29 -0.1258(2) -0.4593(6) 0.43822(13) 0.0673(14) Uani d . 1 C
C30 -0.1351(2) -0.3334(6) 0.42400(13) 0.0672(14) Uani d . 1 C
H30 -0.1628 -0.2726 0.4348 0.081 Uiso calc R 1 H
C31 -0.1027(2) -0.2989(5) 0.39362(12) 0.0601(12) Uani d . 1 C
H31 -0.1082 -0.2134 0.3843 0.072 Uiso calc R 1 H
C32 0.52153(19) 0.2338(4) 0.70055(10) 0.0464(11) Uani d . 1 C
C34 0.5359(2) 0.3393(4) 0.65003(11) 0.0495(11) Uani d . 1 C
C35 0.4702(2) 0.3569(5) 0.65346(13) 0.0726(15) Uani d . 1 C
H35 0.4436 0.4027 0.6371 0.087 Uiso calc R 1 H
C36 0.5761(2) 0.3837(4) 0.62026(11) 0.0507(11) Uani d . 1 C
C37 0.5468(2) 0.4209(5) 0.58790(12) 0.0613(13) Uani d . 1 C
H37 0.5011 0.4196 0.5853 0.074 Uiso calc R 1 H
C38 0.5842(3) 0.4596(5) 0.55974(13) 0.0720(15) Uani d . 1 C
H38 0.5642 0.4843 0.5382 0.086 Uiso calc R 1 H
C39 0.6517(3) 0.4612(5) 0.56399(13) 0.0669(14) Uani d . 1 C
C40 0.6820(2) 0.4259(5) 0.59541(13) 0.0594(12) Uani d . 1 C
H40 0.7278 0.4273 0.5977 0.071 Uiso calc R 1 H
C41 0.6441(2) 0.3881(4) 0.62384(11) 0.0543(11) Uani d . 1 C
H41 0.6646 0.3656 0.6455 0.065 Uiso calc R 1 H
N3 0.19706(15) 0.4963(4) 0.33278(9) 0.0491(9) Uani d . 1 N
N13 0.31345(15) 0.4908(4) 0.18487(9) 0.0481(9) Uani d . 1 N
N23 -0.05268(17) -0.2434(4) 0.32436(10) 0.0612(10) Uani d . 1 N
N33 0.56512(15) 0.2667(3) 0.67752(9) 0.0463(9) Uani d . 1 N
S1 0.29449(6) 0.38522(13) 0.30202(3) 0.0637(4) Uani d . 1 S
S2 0.22901(6) 0.64708(13) 0.27738(3) 0.0629(4) Uani d . 1 S
S3 0.30801(6) 0.62241(14) 0.24611(3) 0.0617(4) Uani d . 1 S
S4 0.19239(5) 0.49524(13) 0.20293(3) 0.0625(4) Uani d . 1 S
S5 0.05192(6) -0.32252(15) 0.29385(3) 0.0715(4) Uani d . 1 S
S6 -0.03809(8) -0.09363(15) 0.26688(4) 0.0874(5) Uani d . 1 S
S7 0.44198(5) 0.28546(15) 0.69124(4) 0.0726(4) Uani d . 1 S
S8 0.54226(5) 0.12598(13) 0.73614(3) 0.0564(3) Uani d . 1 S
Cl1 0.06298(7) 0.25013(18) 0.48215(4) 0.0941(5) Uani d . 1 Cl
Cl2 0.42503(8) 0.26578(17) 0.02928(4) 0.0997(5) Uani d . 1 Cl
Cl3 -0.16723(8) -0.50437(18) 0.47611(4) 0.0983(5) Uani d . 1 Cl
Cl4 0.70001(8) 0.50883(18) 0.52844(4) 0.0993(5) Uani d . 1 Cl

loop_
_atom_site_aniso_label
_atom_site_aniso_U_11
_atom_site_aniso_U_22
_atom_site_aniso_U_33
_atom_site_aniso_U_12
_atom_site_aniso_U_13
_atom_site_aniso_U_23
C2 0.046(2) 0.055(3) 0.044(3) -0.001(2) 0.006(2) -0.010(2)
C4 0.045(2) 0.052(3) 0.043(2) -0.005(2) 0.0014(19) -0.008(2)
C5 0.067(3) 0.054(3) 0.057(3) 0.010(2) 0.010(2) -0.004(2)
C6 0.048(2) 0.053(3) 0.048(3) -0.003(2) 0.001(2) -0.004(2)
C7 0.044(2) 0.067(3) 0.050(3) 0.002(2) 0.003(2) 0.002(2)
C8 0.056(3) 0.073(4) 0.054(3) 0.005(3) 0.009(2) -0.005(3)
C9 0.057(3) 0.083(4) 0.052(3) -0.018(3) 0.006(2) 0.002(3)
C10 0.095(4) 0.060(3) 0.070(4) -0.010(3) 0.011(3) 0.003(3)
C11 0.082(3) 0.052(3) 0.067(3) 0.001(3) 0.017(3) 0.002(3)
C12 0.037(2) 0.052(3) 0.061(3) -0.003(2) 0.009(2) 0.010(2)
C14 0.045(2) 0.047(3) 0.057(3) -0.005(2) 0.005(2) 0.007(2)
C15 0.042(2) 0.063(3) 0.071(3) -0.012(2) 0.001(2) -0.001(3)
C16 0.050(3) 0.044(3) 0.052(3) -0.005(2) 0.006(2) 0.008(2)
C17 0.052(3) 0.076(4) 0.063(3) -0.006(3) 0.000(2) 0.002(3)
C18 0.078(4) 0.074(4) 0.057(3) -0.009(3) -0.003(3) -0.005(3)
C19 0.076(4) 0.055(3) 0.065(3) -0.004(3) 0.013(3) 0.002(3)
C20 0.056(3) 0.067(3) 0.072(3) 0.010(2) 0.010(3) 0.007(3)
C21 0.051(3) 0.061(3) 0.057(3) 0.006(2) 0.003(2) 0.004(2)
C22 0.055(3) 0.069(3) 0.067(3) 0.002(2) 0.019(2) -0.013(3)
C24 0.042(2) 0.063(3) 0.055(3) 0.003(2) -0.002(2) -0.019(3)
C25 0.057(3) 0.082(4) 0.059(3) 0.016(3) -0.006(2) -0.022(3)
C26 0.045(2) 0.065(3) 0.053(3) -0.002(2) -0.006(2) -0.013(3)
C27 0.062(3) 0.065(4) 0.074(4) 0.007(3) -0.005(3) -0.007(3)
C28 0.083(4) 0.067(4) 0.076(4) -0.004(3) -0.012(3) 0.003(3)
C29 0.061(3) 0.083(4) 0.058(3) -0.011(3) -0.005(2) 0.000(3)
C30 0.061(3) 0.078(4) 0.063(3) 0.000(3) 0.006(3) -0.006(3)
C31 0.055(3) 0.065(3) 0.062(3) 0.006(3) 0.005(2) -0.007(3)
C32 0.040(2) 0.059(3) 0.040(2) 0.001(2) 0.0033(19) -0.008(2)
C34 0.047(3) 0.054(3) 0.048(3) 0.010(2) 0.005(2) -0.003(2)
C35 0.049(3) 0.094(4) 0.076(3) 0.017(3) 0.006(2) 0.023(3)
C36 0.048(3) 0.053(3) 0.051(3) 0.004(2) 0.003(2) -0.006(2)
C37 0.054(3) 0.074(3) 0.057(3) 0.006(2) 0.001(2) 0.000(3)
C38 0.077(4) 0.082(4) 0.057(3) 0.013(3) 0.007(3) 0.006(3)
C39 0.082(4) 0.058(3) 0.062(3) -0.003(3) 0.024(3) -0.003(3)
C40 0.054(3) 0.058(3) 0.067(3) -0.005(2) 0.013(2) -0.007(3)
C41 0.052(3) 0.058(3) 0.053(3) -0.003(2) 0.004(2) -0.005(2)
N3 0.0416(19) 0.053(2) 0.053(2) 0.0007(17) 0.0089(17) -0.002(2)
N13 0.0369(18) 0.055(2) 0.052(2) -0.0030(17) 0.0052(17) 0.0033(19)
N23 0.050(2) 0.067(3) 0.067(3) 0.005(2) 0.015(2) -0.007(2)
N33 0.0360(18) 0.056(2) 0.047(2) 0.0015(17) 0.0061(16) -0.0043(18)
S1 0.0606(7) 0.0703(9) 0.0610(8) 0.0150(6) 0.0192(6) -0.0071(7)
S2 0.0601(7) 0.0636(9) 0.0664(8) 0.0067(6) 0.0265(6) 0.0051(7)
S3 0.0492(6) 0.0779(9) 0.0590(7) -0.0133(6) 0.0177(5) -0.0070(7)
S4 0.0391(6) 0.0745(9) 0.0745(8) -0.0071(6) 0.0155(5) 0.0060(7)
S5 0.0476(7) 0.0974(11) 0.0700(8) 0.0079(7) 0.0116(6) -0.0276(8)
S6 0.0915(10) 0.0767(10) 0.0966(11) 0.0182(8) 0.0527(9) 0.0121(8)
S7 0.0380(6) 0.1040(11) 0.0764(9) 0.0151(7) 0.0151(6) 0.0177(8)
S8 0.0433(6) 0.0743(8) 0.0522(7) 0.0097(6) 0.0136(5) 0.0046(6)
Cl1 0.0906(10) 0.1284(14) 0.0643(8) -0.0295(9) 0.0219(7) 0.0091(9)
Cl2 0.1194(12) 0.1083(13) 0.0734(10) 0.0060(10) 0.0381(9) -0.0087(9)
Cl3 0.1054(11) 0.1229(13) 0.0670(9) -0.0287(10) 0.0094(8) 0.0124(9)
Cl4 0.1069(11) 0.1182(13) 0.0750(10) -0.0046(10) 0.0447(8) 0.0084(9)

loop_
_atom_type_symbol
_atom_type_description
_atom_type_scat_dispersion_real
_atom_type_scat_dispersion_imag
_atom_type_scat_source
C C 0.0020 0.0020 'International Tables Vol C Tables 4.2.6.8 and 6.1.1.4'
H H 0.0000 0.0000 'International Tables Vol C Tables 4.2.6.8 and 6.1.1.4'
N N 0.0040 0.0030 'International Tables Vol C Tables 4.2.6.8 and 6.1.1.4'
S S 0.1100 0.1240 'International Tables Vol C Tables 4.2.6.8 and 6.1.1.4'
Cl Cl 0.1320 0.1590 'International Tables Vol C Tables 4.2.6.8 and 6.1.1.4'

loop_
_geom_angle_atom_site_label_1
_geom_angle_atom_site_label_2
_geom_angle_atom_site_label_3
_geom_angle_site_symmetry_3
_geom_angle
_geom_angle_publ_flag
N3 C2 S1 . 115.3(3) yes
N3 C2 S2 . 120.7(3) yes
S1 C2 S2 . 124.0(2) yes
C5 C4 N3 . 113.9(4) yes
C5 C4 C6 . 126.1(4) ?
N3 C4 C6 . 120.0(4) ?
C4 C5 S1 . 111.4(4) yes
C4 C5 H5 . 124.3 ?
S1 C5 H5 . 124.3 ?
C11 C6 C7 . 118.1(4) ?
C11 C6 C4 . 121.5(4) ?
C7 C6 C4 . 120.3(4) ?
C8 C7 C6 . 120.2(4) ?
C8 C7 H7 . 119.9 ?
C6 C7 H7 . 119.9 ?
C9 C8 C7 . 120.0(5) ?
C9 C8 H8 . 120.0 ?
C7 C8 H8 . 120.0 ?
C8 C9 C10 . 121.0(4) ?
C8 C9 Cl1 . 120.2(4) ?
C10 C9 Cl1 . 118.8(4) ?
C11 C10 C9 . 118.8(5) ?
C11 C10 H10 . 120.6 ?
C9 C10 H10 . 120.6 ?
C6 C11 C10 . 121.9(5) ?
C6 C11 H11 . 119.1 ?
C10 C11 H11 . 119.1 ?
N13 C12 S4 . 115.1(3) yes
N13 C12 S3 . 120.0(3) yes
S4 C12 S3 . 124.7(2) yes
C15 C14 N13 . 113.6(4) yes
C15 C14 C16 . 127.4(4) ?
N13 C14 C16 . 118.9(4) ?
C14 C15 S4 . 112.1(3) yes
C14 C15 H15 . 124.0 ?
S4 C15 H15 . 124.0 ?
C17 C16 C21 . 118.0(4) ?
C17 C16 C14 . 122.2(4) ?
C21 C16 C14 . 119.7(4) ?
C18 C17 C16 . 121.2(4) ?
C18 C17 H17 . 119.4 ?
C16 C17 H17 . 119.4 ?
C19 C18 C17 . 119.0(5) ?
C19 C18 H18 . 120.5 ?
C17 C18 H18 . 120.5 ?
C18 C19 C20 . 121.5(5) ?
C18 C19 Cl2 . 119.7(4) ?
C20 C19 Cl2 . 118.8(4) ?
C19 C20 C21 . 119.6(4) ?
C19 C20 H20 . 120.2 ?
C21 C20 H20 . 120.2 ?
C20 C21 C16 . 120.6(4) ?
C20 C21 H21 . 119.7 ?
C16 C21 H21 . 119.7 ?
N23 C22 S5 . 115.4(4) yes
N23 C22 S6 . 119.9(4) yes
S5 C22 S6 . 124.7(3) yes
C25 C24 N23 . 113.8(4) yes
C25 C24 C26 . 127.0(5) ?
N23 C24 C26 . 119.1(4) ?
C24 C25 S5 . 111.6(4) yes
C24 C25 H25 . 124.2 ?
S5 C25 H25 . 124.2 ?
C27 C26 C31 . 117.9(4) ?
C27 C26 C24 . 122.0(4) ?
C31 C26 C24 . 120.1(5) ?
C28 C27 C26 . 120.9(5) ?
C28 C27 H27 . 119.5 ?
C26 C27 H27 . 119.5 ?
C29 C28 C27 . 120.2(5) ?
C29 C28 H28 . 119.9 ?
C27 C28 H28 . 119.9 ?
C28 C29 C30 . 120.3(5) ?
C28 C29 Cl3 . 120.2(5) ?
C30 C29 Cl3 . 119.5(4) ?
C31 C30 C29 . 119.2(5) ?
C31 C30 H30 . 120.4 ?
C29 C30 H30 . 120.4 ?
C30 C31 C26 . 121.4(5) ?
C30 C31 H31 . 119.3 ?
C26 C31 H31 . 119.3 ?
N33 C32 S7 . 116.2(3) yes
N33 C32 S8 . 120.6(3) yes
S7 C32 S8 . 122.8(2) yes
C35 C34 N33 . 113.6(4) yes
C35 C34 C36 . 126.9(4) ?
N33 C34 C36 . 119.5(3) ?
C34 C35 S7 . 112.3(4) yes
C34 C35 H35 . 123.9 ?
S7 C35 H35 . 123.9 ?
C41 C36 C37 . 118.6(4) ?
C41 C36 C34 . 120.5(4) ?
C37 C36 C34 . 121.0(4) ?
C38 C37 C36 . 121.2(4) ?
C38 C37 H37 . 119.4 ?
C36 C37 H37 . 119.4 ?
C37 C38 C39 . 118.9(5) ?
C37 C38 H38 . 120.6 ?
C39 C38 H38 . 120.6 ?
C40 C39 C38 . 121.5(4) ?
C40 C39 Cl4 . 118.9(4) ?
C38 C39 Cl4 . 119.5(4) ?
C39 C40 C41 . 119.5(4) ?
C39 C40 H40 . 120.3 ?
C41 C40 H40 . 120.3 ?
C36 C41 C40 . 120.4(4) ?
C36 C41 H41 . 119.8 ?
C40 C41 H41 . 119.8 ?
C2 N3 C4 . 110.6(3) yes
C12 N13 C14 . 110.8(3) yes
C22 N23 C24 . 110.8(4) yes
C32 N33 C34 . 110.2(3) yes
C5 S1 C2 . 88.8(2) yes
C2 S2 S3 . 101.91(14) yes
C12 S3 S2 . 102.89(14) yes
C15 S4 C12 . 88.3(2) yes
C25 S5 C22 . 88.4(2) yes
C22 S6 S6 2 102.81(16) yes
C35 S7 C32 . 87.8(2) yes
C32 S8 S8 2_656 101.66(14) yes

loop_
_geom_bond_atom_site_label_1
_geom_bond_atom_site_label_2
_geom_bond_site_symmetry_2
_geom_bond_distance
_geom_bond_publ_flag
C2 N3 . 1.306(5) yes
C2 S1 . 1.725(4) yes
C2 S2 . 1.750(4) yes
C4 C5 . 1.364(6) yes
C4 N3 . 1.388(5) yes
C4 C6 . 1.466(6) yes
C5 S1 . 1.707(5) yes
C5 H5 . 0.9300 ?
C6 C11 . 1.375(6) ?
C6 C7 . 1.398(6) ?
C7 C8 . 1.382(6) ?
C7 H7 . 0.9300 ?
C8 C9 . 1.363(7) ?
C8 H8 . 0.9300 ?
C9 C10 . 1.376(7) ?
C9 Cl1 . 1.739(5) yes
C10 C11 . 1.377(6) ?
C10 H10 . 0.9300 ?
C11 H11 . 0.9300 ?
C12 N13 . 1.298(5) yes
C12 S4 . 1.731(4) yes
C12 S3 . 1.759(5) yes
C14 C15 . 1.359(6) yes
C14 N13 . 1.379(5) yes
C14 C16 . 1.474(6) yes
C15 S4 . 1.692(5) yes
C15 H15 . 0.9300 ?
C16 C17 . 1.391(6) ?
C16 C21 . 1.393(5) ?
C17 C18 . 1.381(6) ?
C17 H17 . 0.9300 ?
C18 C19 . 1.363(7) ?
C18 H18 . 0.9300 ?
C19 C20 . 1.370(6) ?
C19 Cl2 . 1.749(5) yes
C20 C21 . 1.377(6) ?
C20 H20 . 0.9300 ?
C21 H21 . 0.9300 ?
C22 N23 . 1.297(5) yes
C22 S5 . 1.725(5) yes
C22 S6 . 1.756(5) yes
C24 C25 . 1.360(6) yes
C24 N23 . 1.381(6) yes
C24 C26 . 1.468(6) yes
C25 S5 . 1.705(5) yes
C25 H25 . 0.9300 ?
C26 C27 . 1.383(6) ?
C26 C31 . 1.391(6) ?
C27 C28 . 1.376(7) ?
C27 H27 . 0.9300 ?
C28 C29 . 1.367(7) ?
C28 H28 . 0.9300 ?
C29 C30 . 1.379(7) ?
C29 Cl3 . 1.733(5) yes
C30 C31 . 1.377(6) ?
C30 H30 . 0.9300 ?
C31 H31 . 0.9300 ?
C32 N33 . 1.296(5) yes
C32 S7 . 1.722(4) yes
C32 S8 . 1.761(4) yes
C34 C35 . 1.355(6) yes
C34 N33 . 1.383(5) yes
C34 C36 . 1.471(6) yes
C35 S7 . 1.702(5) yes
C35 H35 . 0.9300 ?
C36 C41 . 1.385(6) ?
C36 C37 . 1.390(6) ?
C37 C38 . 1.375(6) ?
C37 H37 . 0.9300 ?
C38 C39 . 1.375(7) ?
C38 H38 . 0.9300 ?
C39 C40 . 1.364(6) ?
C39 Cl4 . 1.745(5) yes
C40 C41 . 1.386(6) ?
C40 H40 . 0.9300 ?
C41 H41 . 0.9300 ?
S2 S3 . 2.0281(16) yes
S6 S6 2 2.026(2) yes
S8 S8 2_656 2.031(2) yes

loop_
_geom_torsion_atom_site_label_1
_geom_torsion_atom_site_label_2
_geom_torsion_atom_site_label_3
_geom_torsion_atom_site_label_4
_geom_torsion_site_symmetry_4
_geom_torsion
_geom_torsion_publ_flag
N3 C4 C5 S1 . 1.1(5) ?
C6 C4 C5 S1 . -177.3(3) ?
C5 C4 C6 C11 . -14.4(7) ?
N3 C4 C6 C11 . 167.2(4) ?
C5 C4 C6 C7 . 163.4(4) ?
N3 C4 C6 C7 . -15.0(6) yes
C11 C6 C7 C8 . -2.3(6) ?
C4 C6 C7 C8 . 179.9(4) ?
C6 C7 C8 C9 . 1.0(7) ?
C7 C8 C9 C10 . 0.6(7) ?
C7 C8 C9 Cl1 . -178.0(3) ?
C8 C9 C10 C11 . -0.9(8) ?
Cl1 C9 C10 C11 . 177.8(4) ?
C7 C6 C11 C10 . 2.0(7) ?
C4 C6 C11 C10 . 179.8(4) ?
C9 C10 C11 C6 . -0.5(8) ?
N13 C14 C15 S4 . 0.5(5) ?
C16 C14 C15 S4 . -179.5(4) ?
C15 C14 C16 C17 . 20.6(7) ?
N13 C14 C16 C17 . -159.4(4) ?
C15 C14 C16 C21 . -162.3(5) ?
N13 C14 C16 C21 . 17.7(6) yes
C21 C16 C17 C18 . -1.2(7) ?
C14 C16 C17 C18 . 175.9(4) ?
C16 C17 C18 C19 . -1.2(8) ?
C17 C18 C19 C20 . 3.3(8) ?
C17 C18 C19 Cl2 . -176.9(4) ?
C18 C19 C20 C21 . -2.9(8) ?
Cl2 C19 C20 C21 . 177.2(4) ?
C19 C20 C21 C16 . 0.5(7) ?
C17 C16 C21 C20 . 1.5(7) ?
C14 C16 C21 C20 . -175.7(4) ?
N23 C24 C25 S5 . 0.2(5) ?
C26 C24 C25 S5 . -177.6(4) ?
C25 C24 C26 C27 . -22.0(7) ?
N23 C24 C26 C27 . 160.3(4) ?
C25 C24 C26 C31 . 156.3(5) ?
N23 C24 C26 C31 . -21.4(6) yes
C31 C26 C27 C28 . 1.4(7) ?
C24 C26 C27 C28 . 179.8(4) ?
C26 C27 C28 C29 . -0.7(7) ?
C27 C28 C29 C30 . 0.2(8) ?
C27 C28 C29 Cl3 . 178.9(4) ?
C28 C29 C30 C31 . -0.4(7) ?
Cl3 C29 C30 C31 . -179.1(4) ?
C29 C30 C31 C26 . 1.2(7) ?
C27 C26 C31 C30 . -1.7(7) ?
C24 C26 C31 C30 . 179.9(4) ?
N33 C34 C35 S7 . 0.6(6) ?
C36 C34 C35 S7 . 177.9(4) ?
C35 C34 C36 C41 . 164.4(5) ?
N33 C34 C36 C41 . -18.4(6) yes
C35 C34 C36 C37 . -16.2(7) ?
N33 C34 C36 C37 . 161.0(4) ?
C41 C36 C37 C38 . 0.9(7) ?
C34 C36 C37 C38 . -178.5(5) ?
C36 C37 C38 C39 . 0.0(8) ?
C37 C38 C39 C40 . -0.3(8) ?
C37 C38 C39 Cl4 . 179.5(4) ?
C38 C39 C40 C41 . -0.3(8) ?
Cl4 C39 C40 C41 . 179.9(4) ?
C37 C36 C41 C40 . -1.5(7) ?
C34 C36 C41 C40 . 177.9(4) ?
C39 C40 C41 C36 . 1.2(7) ?
S1 C2 N3 C4 . 0.0(4) ?
S2 C2 N3 C4 . -178.9(3) ?
C5 C4 N3 C2 . -0.7(5) ?
C6 C4 N3 C2 . 177.9(4) ?
S4 C12 N13 C14 . 0.5(5) ?
S3 C12 N13 C14 . -174.3(3) ?
C15 C14 N13 C12 . -0.6(5) ?
C16 C14 N13 C12 . 179.3(4) ?
S5 C22 N23 C24 . -0.1(5) ?
S6 C22 N23 C24 . 177.4(3) ?
C25 C24 N23 C22 . -0.1(6) ?
C26 C24 N23 C22 . 177.9(4) ?
S7 C32 N33 C34 . 0.5(5) ?
S8 C32 N33 C34 . 173.3(3) ?
C35 C34 N33 C32 . -0.7(6) ?
C36 C34 N33 C32 . -178.2(4) ?
C4 C5 S1 C2 . -0.9(4) ?
N3 C2 S1 C5 . 0.6(4) ?
S2 C2 S1 C5 . 179.4(3) ?
N3 C2 S2 S3 . 173.5(3) ?
S1 C2 S2 S3 . -5.2(3) ?
N13 C12 S3 S2 . -177.5(3) ?
S4 C12 S3 S2 . 8.1(3) ?
C2 S2 S3 C12 . 92.2(2) yes
C14 C15 S4 C12 . -0.2(4) ?
N13 C12 S4 C15 . -0.2(4) ?
S3 C12 S4 C15 . 174.4(3) ?
C24 C25 S5 C22 . -0.2(4) ?
N23 C22 S5 C25 . 0.2(4) ?
S6 C22 S5 C25 . -177.2(3) ?
N23 C22 S6 S6 2 177.0(4) ?
S5 C22 S6 S6 2 -5.8(4) ?
C34 C35 S7 C32 . -0.3(4) ?
N33 C32 S7 C35 . -0.1(4) ?
S8 C32 S7 C35 . -172.7(3) ?
N33 C32 S8 S8 2_656 175.7(3) ?
S7 C32 S8 S8 2_656 -12.0(3) ?
